data_4130034
loop_
_publ_author_name
'Liu, Chun'
'Oblak, E. Zachary'
'Vander Wal, Mark N.'
'Dilger, Andrew K.'
'Almstead, Danielle K.'
'MacMillan, David W. C.'

_publ_section_title
;
 Oxy-Allyl Cation Catalysis: An Enantioselective Electrophilic Activation
 Mode.
;
_journal_issue 7
_journal_name_full 'Journal of the American Chemical Society'
_journal_page_first 2134
_journal_page_last 2137
_journal_paper_doi 10.1021/jacs.5b13041
_journal_volume 138
_journal_year 2016
_chemical_absolute_configuration ad
_chemical_formula_sum 'C33 H37 N O5'
_chemical_formula_weight 527.63
_chemical_name_common TL5-SSS
_space_group_crystal_system monoclinic
_space_group_IT_number 4
_space_group_name_Hall 'P 2yb'
_space_group_name_H-M_alt 'P 1 21 1'
_atom_sites_solution_hydrogens mixed
_cell_angle_alpha 90
_cell_angle_beta 94.4950(10)
_cell_angle_gamma 90
_cell_formula_units_Z 4
_cell_length_a 10.6171(4)
_cell_length_b 14.0098(5)
_cell_length_c 18.6989(6)
_cell_measurement_reflns_used 9937
_cell_measurement_temperature 100.(2)
_cell_measurement_theta_max 32.1000
_cell_measurement_theta_min 2.4140
_cell_volume 2772.78(17)
_computing_cell_refinement 'SAINT V8.34A (Bruker AXS Inc., 2013)'
_computing_data_collection 'Bruker Instrument Service v4.2.2'
_computing_data_reduction 'SAINT V8.34A (Bruker AXS Inc., 2013)'
_computing_structure_refinement 'SHELXL-2014 (Sheldrick, 2014)'
_diffrn_ambient_temperature 100.(2)
_diffrn_detector_area_resol_mean 10.4167
_diffrn_measured_fraction_theta_full 0.961
_diffrn_measured_fraction_theta_max 0.961
_diffrn_measurement_device_type 'Bruker Apex II CCD'
_diffrn_radiation_type CuK\a
_diffrn_radiation_wavelength 1.54178
_diffrn_reflns_av_R_equivalents 0.0225
_diffrn_reflns_av_unetI/netI 0.0320
_diffrn_reflns_limit_h_max 12
_diffrn_reflns_limit_h_min -11
_diffrn_reflns_limit_k_max 16
_diffrn_reflns_limit_k_min -13
_diffrn_reflns_limit_l_max 22
_diffrn_reflns_limit_l_min -22
_diffrn_reflns_number 14675
_diffrn_reflns_theta_full 68.40
_diffrn_reflns_theta_max 68.40
_diffrn_reflns_theta_min 2.37
_diffrn_source_type 'ImuS micro--focus source'
_exptl_absorpt_coefficient_mu 0.676
_exptl_absorpt_correction_T_max 0.92
_exptl_absorpt_correction_T_min 0.73
_exptl_absorpt_correction_type multi-scan
_exptl_absorpt_process_details 'SADABS V2014/2 (Bruker AXS Inc.)'
_exptl_crystal_density_diffrn 1.264
_exptl_crystal_density_method 'not measured'
_exptl_crystal_description 'monoclinic plate'
_exptl_crystal_F_000 1128
_exptl_crystal_size_max 0.448
_exptl_crystal_size_mid 0.347
_exptl_crystal_size_min 0.125
_refine_diff_density_max 0.266
_refine_diff_density_min -0.176
_refine_ls_abs_structure_details
;
Flack x determined using 2041 quotients [(I+)-(I-)]/[(I+)+(I-)]
(Parsons, Flack and Wagner, Acta Cryst. B69 (2013) 249-259).
;
_refine_ls_abs_structure_Flack 0.17(11)
_refine_ls_extinction_method none
_refine_ls_goodness_of_fit_ref 1.070
_refine_ls_hydrogen_treatment mixed
_refine_ls_matrix_type full
_refine_ls_number_parameters 724
_refine_ls_number_reflns 7354
_refine_ls_number_restraints 1
_refine_ls_restrained_S_all 1.070
_refine_ls_R_factor_all 0.0361
_refine_ls_R_factor_gt 0.0338
_refine_ls_shift/su_max 0.002
_refine_ls_shift/su_mean 0.000
_refine_ls_structure_factor_coef Fsqd
_refine_ls_weighting_details 'w=1/[\s^2^(Fo^2^)+(0.0503P)^2^+0.9537P] where P=(Fo^2^+2Fc^2^)/3'
_refine_ls_weighting_scheme calc
_refine_ls_wR_factor_gt 0.0965
_refine_ls_wR_factor_ref 0.0986
_reflns_number_gt 6944
_reflns_number_total 7354
_reflns_threshold_expression 'I > 2\s(I)'
_cod_data_source_file ja5b13041_si_003.cif
_cod_data_source_block I
_cod_depositor_comments
;

2020-08-12
Z value and formula fixed to values more according to usual
chemical conventions.                 miguel
;
_cod_original_formula_sum 'C66 H74 N2 O10'
_cod_original_formula_weight 1055.27
_cod_original_formula_units_Z 2
_cod_database_code 4130034

loop_
_space_group_symop_operation_xyz
'x, y, z'
'-x, y+1/2, -z'

loop_
_atom_site_type_symbol
_atom_site_label
_atom_site_fract_x
_atom_site_fract_y
_atom_site_fract_z
_atom_site_U_iso_or_equiv
_atom_site_adp_type
_atom_site_calc_flag
_atom_site_refinement_flags_adp
_atom_site_refinement_flags_posn
_atom_site_occupancy
O O1 0.2456(2) 0.64259(18) 0.54578(10) 0.0161(5) Uani d . . 1
N N1 0.2942(3) 0.4591(2) 0.52501(13) 0.0205(6) Uani d . . 1
C C1 0.2398(3) 0.5540(3) 0.37302(15) 0.0157(6) Uani d . . 1
H H1 0.2382 0.4888 0.3867 0.019 Uiso calc U R 1
H H1A 0.310(3) 0.600(3) 0.5465(15) 0.019 Uiso d U . 1
H H1B 0.318(3) 0.427(3) 0.4865(17) 0.030(9) Uiso d . . 1
O O2 0.3349(2) 0.51610(18) 0.26240(11) 0.0195(5) Uani d . . 1
N N2 0.8764(3) 0.5836(2) -0.08769(13) 0.0202(6) Uani d . . 1
C C2 0.2843(3) 0.5786(2) 0.30843(15) 0.0150(6) Uani d . . 1
H H2 0.969(3) 0.584(2) -0.0884(15) 0.018 Uiso d U . 1
O O3 0.1479(2) 0.78977(17) 0.44001(11) 0.0188(5) Uani d . . 1
C C3 0.2806(3) 0.6746(3) 0.28428(15) 0.0163(7) Uani d . . 1
O O4 -0.0681(2) 0.54141(18) 0.40942(10) 0.0183(5) Uani d . . 1
C C4 0.3204(3) 0.7013(3) 0.21648(16) 0.0198(7) Uani d . . 1
H H4 0.3488 0.6536 0.1854 0.024 Uiso calc U R 1
O O5 -0.1303(2) 0.80199(18) 0.62777(10) 0.0189(5) Uani d . . 1
C C5 0.3184(3) 0.7945(3) 0.19519(17) 0.0247(8) Uani d . . 1
H H5 0.348 0.8117 0.1503 0.03 Uiso calc U R 1
O O6 0.7555(2) 0.41793(18) -0.05203(10) 0.0168(5) Uani d . . 1
C C6 0.2724(4) 0.8649(3) 0.23992(17) 0.0276(8) Uani d . . 1
H H6 0.2703 0.9297 0.2247 0.033 Uiso calc U R 1
H H6A 0.774(3) 0.448(3) -0.0920(18) 0.033 Uiso d U . 1
O O7 0.8464(2) 0.26844(18) 0.05314(11) 0.0220(5) Uani d . . 1
C C7 0.2304(3) 0.8415(3) 0.30531(17) 0.0224(7) Uani d . . 1
H H7 0.1978 0.8899 0.3343 0.027 Uiso calc U R 1
O O8 0.6623(2) 0.53997(19) 0.23403(11) 0.0218(5) Uani d . . 1
C C8 0.2355(3) 0.7462(3) 0.32969(15) 0.0180(7) Uani d . . 1
O O9 1.0614(2) 0.51986(18) 0.09313(10) 0.0180(5) Uani d . . 1
C C9 0.1956(3) 0.7190(2) 0.39831(15) 0.0147(6) Uani d . . 1
O O10 1.1404(2) 0.26356(18) -0.12522(10) 0.0190(5) Uani d . . 1
C C10 0.1961(3) 0.6248(2) 0.41957(14) 0.0143(6) Uani d . . 1
C C11 0.1552(3) 0.5986(3) 0.49470(15) 0.0143(6) Uani d . . 1
C C12 0.0241(3) 0.6369(2) 0.50626(15) 0.0146(6) Uani d . . 1
C C13 -0.0809(3) 0.6063(2) 0.46491(15) 0.0152(6) Uani d . . 1
C C14 -0.2056(3) 0.6344(3) 0.48053(16) 0.0184(7) Uani d . . 1
C C15 -0.3159(3) 0.5986(3) 0.44185(17) 0.0244(8) Uani d . . 1
H H15 -0.3081 0.5548 0.4037 0.029 Uiso calc U R 1
C C16 -0.4332(3) 0.6263(3) 0.45895(19) 0.0291(8) Uani d . . 1
H H16 -0.506 0.6014 0.4326 0.035 Uiso calc U R 1
C C17 -0.4476(3) 0.6914(3) 0.51516(18) 0.0273(8) Uani d . . 1
H H17 -0.5295 0.7106 0.5265 0.033 Uiso calc U R 1
C C18 -0.3419(3) 0.7268(3) 0.55341(16) 0.0214(7) Uani d . . 1
H H18 -0.3518 0.7704 0.5915 0.026 Uiso calc U R 1
C C19 -0.2193(3) 0.7000(3) 0.53747(16) 0.0174(7) Uani d . . 1
C C20 -0.1080(3) 0.7348(2) 0.57639(14) 0.0147(6) Uani d . . 1
C C21 0.0084(3) 0.7026(3) 0.56296(14) 0.0160(6) Uani d . . 1
H H21 0.0805 0.7242 0.5918 0.019 Uiso calc U R 1
C C22 0.1604(3) 0.4902(2) 0.51163(15) 0.0160(7) Uani d . . 1
H H22 0.1178 0.4532 0.4709 0.019 Uiso calc U R 1
C C23 0.1010(3) 0.4655(3) 0.58229(15) 0.0191(7) Uani d . . 1
H H23A 0.113 0.5182 0.6175 0.023 Uiso calc U R 1
H H23B 0.0097 0.4517 0.5735 0.023 Uiso calc U R 1
C C24 0.1739(3) 0.3772(3) 0.60797(16) 0.0226(7) Uani d . . 1
H H24 0.1445 0.3231 0.576 0.027 Uiso calc U R 1
C C25 0.1586(4) 0.3464(3) 0.68586(16) 0.0304(8) Uani d . . 1
H H25A 0.0678 0.3477 0.6945 0.037 Uiso calc U R 1
H H25B 0.1887 0.2799 0.6925 0.037 Uiso calc U R 1
C C26 0.2315(4) 0.4104(3) 0.74129(18) 0.0352(10) Uani d . . 1
H H26A 0.1943 0.4753 0.7396 0.042 Uiso calc U R 1
H H26B 0.2246 0.3843 0.79 0.042 Uiso calc U R 1
C C27 0.3695(4) 0.4159(3) 0.72578(17) 0.0342(9) Uani d . . 1
H H27A 0.4068 0.3511 0.7282 0.041 Uiso calc U R 1
H H27B 0.4162 0.4559 0.7625 0.041 Uiso calc U R 1
C C28 0.3826(3) 0.4584(3) 0.65144(16) 0.0247(7) Uani d . . 1
H H28A 0.473 0.4597 0.642 0.03 Uiso calc U R 1
H H28B 0.3513 0.525 0.6505 0.03 Uiso calc U R 1
C C29 0.3084(3) 0.4007(3) 0.59198(16) 0.0225(7) Uani d . . 1
H H29 0.3549 0.3404 0.5827 0.027 Uiso calc U R 1
C C30 0.3627(3) 0.4219(3) 0.28763(17) 0.0230(7) Uani d . . 1
H H30A 0.2838 0.3883 0.2949 0.034 Uiso calc U R 1
H H30B 0.415 0.4252 0.3332 0.034 Uiso calc U R 1
H H30C 0.4086 0.3875 0.2522 0.034 Uiso calc U R 1
C C31 0.2398(3) 0.8480(3) 0.47971(16) 0.0234(7) Uani d . . 1
H H31A 0.3066 0.8656 0.4489 0.035 Uiso calc U R 1
H H31B 0.2766 0.8122 0.5213 0.035 Uiso calc U R 1
H H31C 0.199 0.9059 0.4961 0.035 Uiso calc U R 1
C C32 -0.0842(3) 0.5849(3) 0.33935(15) 0.0217(7) Uani d . . 1
H H32A -0.0862 0.5351 0.3025 0.033 Uiso calc U R 1
H H32B -0.0136 0.6284 0.3331 0.033 Uiso calc U R 1
H H32C -0.1637 0.6207 0.3349 0.033 Uiso calc U R 1
C C33 -0.0211(3) 0.8389(3) 0.66826(15) 0.0194(7) Uani d . . 1
H H33A 0.036 0.8676 0.6356 0.029 Uiso calc U R 1
H H33B 0.0225 0.7869 0.6951 0.029 Uiso calc U R 1
H H33C -0.0471 0.8874 0.7019 0.029 Uiso calc U R 1
C C34 0.7977(3) 0.3385(3) 0.09525(16) 0.0181(7) Uani d . . 1
C C35 0.7617(3) 0.3111(3) 0.16432(16) 0.0171(7) Uani d . . 1
C C36 0.7706(3) 0.2149(3) 0.18865(17) 0.0237(8) Uani d . . 1
H H36 0.8011 0.1669 0.1586 0.028 Uiso calc U R 1
C C37 0.7353(3) 0.1914(3) 0.25540(18) 0.0278(8) Uani d . . 1
H H37 0.7408 0.1268 0.2709 0.033 Uiso calc U R 1
C C38 0.6911(3) 0.2614(3) 0.30140(17) 0.0275(8) Uani d . . 1
H H38 0.6668 0.2438 0.3474 0.033 Uiso calc U R 1
C C39 0.6830(3) 0.3542(3) 0.28010(16) 0.0232(8) Uani d . . 1
H H39 0.6539 0.4012 0.3115 0.028 Uiso calc U R 1
C C40 0.7179(3) 0.3813(3) 0.21105(15) 0.0172(7) Uani d . . 1
C C41 0.7123(3) 0.4773(3) 0.18716(15) 0.0172(7) Uani d . . 1
C C42 0.7531(3) 0.5026(3) 0.12223(15) 0.0152(6) Uani d . . 1
H H42 0.7527 0.5679 0.1087 0.018 Uiso calc U R 1
C C43 0.7962(3) 0.4326(2) 0.07434(15) 0.0146(6) Uani d . . 1
C C44 0.8404(3) 0.4617(3) 0.00182(15) 0.0153(7) Uani d . . 1
C C46 1.0783(3) 0.4577(3) 0.03657(15) 0.0159(6) Uani d . . 1
C C47 1.2039(3) 0.4329(2) 0.02227(15) 0.0165(6) Uani d . . 1
C C48 1.3113(3) 0.4711(3) 0.06289(16) 0.0207(7) Uani d . . 1
H H48 1.2997 0.5123 0.1021 0.025 Uiso calc U R 1
C C49 1.4313(3) 0.4490(3) 0.04601(17) 0.0265(8) Uani d . . 1
H H49 1.502 0.4742 0.0741 0.032 Uiso calc U R 1
C C50 1.4504(3) 0.3891(3) -0.01280(17) 0.0245(8) Uani d . . 1
H H50 1.5339 0.3753 -0.0247 0.029 Uiso calc U R 1
C C51 1.3497(3) 0.3508(3) -0.05262(16) 0.0200(7) Uani d . . 1
H H51 1.3635 0.3105 -0.0922 0.024 Uiso calc U R 1
C C52 1.2245(3) 0.3705(3) -0.03541(15) 0.0155(7) Uani d . . 1
C C53 1.1160(3) 0.3311(2) -0.07509(14) 0.0156(6) Uani d . . 1
C C54 0.9968(3) 0.3605(3) -0.06179(14) 0.0155(6) Uani d . . 1
H H54 0.9263 0.3363 -0.0906 0.019 Uiso calc U R 1
C C55 0.9763(3) 0.4258(2) -0.00644(15) 0.0155(6) Uani d . . 1
C C56 0.8364(3) 0.5708(3) -0.01445(15) 0.0174(7) Uani d . . 1
H H56 0.8945 0.606 0.021 0.021 Uiso calc U R 1
C C57 0.7026(3) 0.6170(3) -0.01970(15) 0.0195(7) Uani d . . 1
H H57A 0.6366 0.5674 -0.0178 0.023 Uiso calc U R 1
H H57B 0.6947 0.6623 0.0203 0.023 Uiso calc U R 1
C C58 0.6890(3) 0.6700(3) -0.09248(16) 0.0209(7) Uani d . . 1
H H58 0.6527 0.735 -0.0858 0.025 Uiso calc U R 1
C C59 0.6070(3) 0.6154(3) -0.14967(16) 0.0255(8) Uani d . . 1
H H59A 0.6279 0.5466 -0.1459 0.031 Uiso calc U R 1
H H59B 0.5171 0.623 -0.1402 0.031 Uiso calc U R 1
C C60 0.6246(4) 0.6491(3) -0.22606(18) 0.0340(9) Uani d . . 1
H H60A 0.5731 0.6088 -0.2607 0.041 Uiso calc U R 1
H H60B 0.5948 0.7158 -0.2319 0.041 Uiso calc U R 1
C C61 0.7630(4) 0.6433(3) -0.24197(17) 0.0335(9) Uani d . . 1
H H61A 0.7908 0.5758 -0.2398 0.04 Uiso calc U R 1
H H61B 0.7724 0.6671 -0.2911 0.04 Uiso calc U R 1
C C62 0.8461(4) 0.7017(3) -0.18868(16) 0.0293(8) Uani d . . 1
H H62A 0.8281 0.7703 -0.1972 0.035 Uiso calc U R 1
H H62B 0.9357 0.6905 -0.1974 0.035 Uiso calc U R 1
C C63 0.8277(3) 0.6788(3) -0.11079(16) 0.0224(7) Uani d . . 1
H H63 0.8708 0.7288 -0.0795 0.027 Uiso calc U R 1
C C64 0.7532(4) 0.2107(3) 0.01292(18) 0.0293(8) Uani d . . 1
H H64A 0.7957 0.1611 -0.0133 0.044 Uiso calc U R 1
H H64B 0.7027 0.251 -0.0212 0.044 Uiso calc U R 1
H H64C 0.6978 0.1807 0.0459 0.044 Uiso calc U R 1
C C65 0.6349(3) 0.6335(3) 0.20901(17) 0.0233(7) Uani d . . 1
H H65A 0.5926 0.6689 0.2455 0.035 Uiso calc U R 1
H H65B 0.5793 0.6304 0.1647 0.035 Uiso calc U R 1
H H65C 0.7136 0.666 0.1996 0.035 Uiso calc U R 1
C C66 1.0724(3) 0.4736(3) 0.16200(15) 0.0211(7) Uani d . . 1
H H66A 1.0653 0.5213 0.1998 0.032 Uiso calc U R 1
H H66B 1.1546 0.4417 0.169 0.032 Uiso calc U R 1
H H66C 1.0048 0.4263 0.1642 0.032 Uiso calc U R 1
C C67 1.0332(3) 0.2240(3) -0.16558(15) 0.0210(7) Uani d . . 1
H H67A 0.9783 0.1927 -0.1329 0.031 Uiso calc U R 1
H H67B 1.0613 0.1772 -0.1998 0.031 Uiso calc U R 1
H H67C 0.9862 0.2751 -0.1916 0.031 Uiso calc U R 1

loop_
_atom_site_aniso_label
_atom_site_aniso_U_11
_atom_site_aniso_U_22
_atom_site_aniso_U_33
_atom_site_aniso_U_12
_atom_site_aniso_U_13
_atom_site_aniso_U_23
O1 0.0117(10) 0.0186(12) 0.0175(9) 0.0001(10) -0.0023(7) -0.0019(9)
N1 0.0183(13) 0.0239(15) 0.0192(12) 0.0057(12) 0.0001(9) -0.0008(11)
C1 0.0130(14) 0.0155(16) 0.0182(14) -0.0007(13) -0.0012(10) -0.0014(13)
O2 0.0219(12) 0.0190(12) 0.0183(10) 0.0032(10) 0.0050(8) -0.0027(10)
N2 0.0181(13) 0.0225(15) 0.0202(11) -0.0002(12) 0.0026(9) 0.0049(11)
C2 0.0107(14) 0.0182(17) 0.0160(13) -0.0009(14) 0.0007(10) -0.0044(13)
O3 0.0191(11) 0.0164(12) 0.0213(10) 0.0023(10) 0.0040(8) -0.0028(9)
C3 0.0113(15) 0.0206(17) 0.0167(14) 0.0023(14) -0.0006(11) -0.0015(13)
O4 0.0224(11) 0.0160(12) 0.0158(9) 0.0020(10) -0.0030(8) -0.0025(9)
C4 0.0171(16) 0.0243(18) 0.0181(14) -0.0012(15) 0.0012(11) 0.0015(14)
O5 0.0169(11) 0.0196(12) 0.0204(9) 0.0004(10) 0.0039(8) -0.0053(10)
C5 0.0265(18) 0.029(2) 0.0192(14) -0.0002(17) 0.0027(12) 0.0050(15)
O6 0.0149(11) 0.0202(12) 0.0150(9) -0.0020(10) -0.0006(8) -0.0012(9)
C6 0.036(2) 0.0228(19) 0.0244(16) 0.0006(17) 0.0044(14) 0.0089(15)
O7 0.0260(12) 0.0169(12) 0.0236(11) 0.0011(11) 0.0045(9) -0.0044(9)
C7 0.0249(17) 0.0183(18) 0.0241(15) 0.0021(16) 0.0026(12) -0.0009(14)
O8 0.0213(12) 0.0256(14) 0.0190(10) 0.0026(11) 0.0044(8) -0.0035(10)
C8 0.0155(15) 0.0208(17) 0.0173(13) 0.0011(15) -0.0020(11) 0.0018(13)
O9 0.0189(11) 0.0193(13) 0.0151(9) 0.0023(10) -0.0019(8) -0.0022(9)
C9 0.0108(14) 0.0156(16) 0.0174(13) 0.0006(13) -0.0010(10) -0.0046(12)
O10 0.0178(11) 0.0217(12) 0.0177(9) 0.0020(11) 0.0015(8) -0.0047(9)
C10 0.0111(14) 0.0179(16) 0.0138(13) -0.0023(13) -0.0007(10) -0.0002(12)
C11 0.0130(15) 0.0154(16) 0.0141(13) -0.0019(14) -0.0017(11) -0.0018(12)
C12 0.0155(16) 0.0138(16) 0.0147(12) 0.0007(14) 0.0018(11) 0.0024(13)
C13 0.0178(15) 0.0109(15) 0.0165(13) 0.0001(14) -0.0004(11) -0.0012(12)
C14 0.0163(16) 0.0169(16) 0.0215(14) -0.0001(15) -0.0009(11) 0.0047(14)
C15 0.0216(17) 0.0214(18) 0.0295(16) -0.0035(16) -0.0026(13) -0.0014(15)
C16 0.0155(16) 0.029(2) 0.0412(18) -0.0054(15) -0.0051(13) 0.0006(17)
C17 0.0129(15) 0.029(2) 0.0402(18) -0.0005(15) 0.0049(13) 0.0029(16)
C18 0.0168(16) 0.0215(17) 0.0264(14) -0.0035(14) 0.0050(11) 0.0028(14)
C19 0.0164(16) 0.0155(16) 0.0206(14) -0.0005(14) 0.0028(11) 0.0049(13)
C20 0.0166(15) 0.0116(15) 0.0159(12) -0.0022(14) 0.0004(11) 0.0016(13)
C21 0.0172(16) 0.0163(16) 0.0141(12) -0.0008(14) -0.0006(10) 0.0002(13)
C22 0.0146(15) 0.0169(17) 0.0163(13) 0.0012(14) 0.0003(11) -0.0003(13)
C23 0.0198(15) 0.0184(16) 0.0191(13) -0.0018(14) 0.0023(11) 0.0015(12)
C24 0.0294(19) 0.0181(18) 0.0196(14) 0.0012(16) -0.0018(12) 0.0012(14)
C25 0.040(2) 0.0261(19) 0.0243(15) -0.0085(17) -0.0035(14) 0.0080(14)
C26 0.051(3) 0.034(2) 0.0209(16) -0.010(2) 0.0004(15) 0.0089(17)
C27 0.048(2) 0.027(2) 0.0251(17) -0.006(2) -0.0144(15) 0.0053(17)
C28 0.0247(17) 0.0226(18) 0.0258(15) -0.0037(15) -0.0047(12) 0.0010(14)
C29 0.0250(18) 0.0178(17) 0.0240(15) 0.0058(15) -0.0019(13) 0.0000(14)
C30 0.0242(18) 0.0179(17) 0.0277(15) 0.0048(16) 0.0073(13) -0.0027(15)
C31 0.0298(18) 0.0176(17) 0.0224(14) 0.0005(16) -0.0004(12) -0.0032(13)
C32 0.0229(16) 0.0251(18) 0.0163(13) 0.0033(16) -0.0036(11) -0.0004(13)
C33 0.0202(15) 0.0188(17) 0.0191(13) -0.0014(15) 0.0003(11) -0.0075(14)
C34 0.0158(15) 0.0199(17) 0.0187(13) 0.0026(14) 0.0016(11) -0.0003(13)
C35 0.0139(14) 0.0170(17) 0.0201(14) -0.0004(14) -0.0007(11) 0.0003(13)
C36 0.0234(18) 0.0227(19) 0.0250(15) -0.0005(16) 0.0021(12) 0.0057(14)
C37 0.0267(19) 0.026(2) 0.0308(17) 0.0035(17) 0.0029(14) 0.0088(16)
C38 0.0210(17) 0.041(2) 0.0207(14) -0.0008(17) 0.0020(12) 0.0111(16)
C39 0.0184(17) 0.033(2) 0.0179(14) 0.0037(16) 0.0009(12) 0.0006(15)
C40 0.0098(14) 0.0248(19) 0.0165(14) -0.0032(14) -0.0013(11) 0.0004(13)
C41 0.0134(15) 0.0214(17) 0.0162(14) 0.0029(15) -0.0029(11) -0.0041(13)
C42 0.0104(14) 0.0175(16) 0.0173(13) 0.0012(13) -0.0013(10) -0.0009(13)
C43 0.0095(14) 0.0171(16) 0.0169(13) 0.0013(13) -0.0004(10) -0.0023(13)
C44 0.0135(15) 0.0188(17) 0.0135(13) 0.0006(14) -0.0001(11) -0.0020(13)
C46 0.0170(15) 0.0153(17) 0.0156(13) 0.0012(14) 0.0020(11) 0.0019(13)
C47 0.0153(16) 0.0147(16) 0.0192(14) -0.0026(14) -0.0001(11) 0.0019(13)
C48 0.0163(16) 0.0212(17) 0.0238(14) -0.0028(15) -0.0027(11) -0.0011(14)
C49 0.0158(16) 0.031(2) 0.0313(16) -0.0055(15) -0.0050(12) -0.0020(15)
C50 0.0123(15) 0.0267(19) 0.0346(17) 0.0014(14) 0.0031(12) 0.0025(15)
C51 0.0156(15) 0.0193(17) 0.0257(14) 0.0027(14) 0.0051(11) 0.0037(13)
C52 0.0119(15) 0.0163(16) 0.0183(13) -0.0003(13) 0.0011(11) 0.0033(12)
C53 0.0163(15) 0.0170(16) 0.0141(12) 0.0015(14) 0.0054(11) 0.0005(13)
C54 0.0115(15) 0.0190(17) 0.0157(13) -0.0017(14) -0.0005(10) 0.0018(13)
C55 0.0160(16) 0.0155(16) 0.0148(13) -0.0016(14) 0.0002(11) 0.0034(13)
C56 0.0188(16) 0.0188(17) 0.0145(13) 0.0002(15) 0.0001(11) -0.0008(13)
C57 0.0188(15) 0.0185(17) 0.0209(14) 0.0024(14) 0.0000(11) 0.0029(13)
C58 0.0241(17) 0.0161(16) 0.0218(14) 0.0041(15) -0.0022(12) 0.0020(13)
C59 0.0247(17) 0.0237(19) 0.0270(15) 0.0027(15) -0.0049(12) 0.0032(14)
C60 0.042(2) 0.030(2) 0.0277(17) -0.008(2) -0.0124(15) 0.0051(17)
C61 0.051(2) 0.030(2) 0.0185(15) -0.008(2) 0.0011(15) 0.0068(16)
C62 0.035(2) 0.0257(19) 0.0272(16) -0.0029(17) 0.0026(13) 0.0101(14)
C63 0.0251(18) 0.0185(18) 0.0231(15) -0.0037(16) -0.0022(12) 0.0024(14)
C64 0.038(2) 0.0207(19) 0.0286(16) -0.0036(18) -0.0001(14) -0.0062(15)
C65 0.0193(17) 0.0237(19) 0.0275(15) 0.0030(16) 0.0051(12) -0.0058(15)
C66 0.0208(16) 0.0260(18) 0.0155(13) 0.0008(15) -0.0040(11) -0.0005(13)
C67 0.0196(16) 0.0247(18) 0.0186(13) -0.0008(16) 0.0014(11) -0.0024(14)

loop_
_atom_type_symbol
_atom_type_description
_atom_type_scat_dispersion_real
_atom_type_scat_dispersion_imag
_atom_type_scat_source
C C 0.0181 0.0091 'International Tables Vol C Tables 4.2.6.8 and 6.1.1.4'
H H 0.0000 0.0000 'International Tables Vol C Tables 4.2.6.8 and 6.1.1.4'
N N 0.0311 0.0180 'International Tables Vol C Tables 4.2.6.8 and 6.1.1.4'
O O 0.0492 0.0322 'International Tables Vol C Tables 4.2.6.8 and 6.1.1.4'

loop_
_geom_angle_atom_site_label_1
_geom_angle_atom_site_label_2
_geom_angle_atom_site_label_3
_geom_angle
C11 O1 H1A 100.8(19)
C22 N1 C29 109.5(3)
C22 N1 H1B 110.(2)
C29 N1 H1B 112.(2)
C2 C1 C10 121.0(3)
C2 C1 H1 119.5
C10 C1 H1 119.5
C2 O2 C30 117.8(2)
C56 N2 C63 105.1(3)
C56 N2 H2 111.9(16)
C63 N2 H2 109.(2)
O2 C2 C1 124.9(3)
O2 C2 C3 114.2(3)
C1 C2 C3 120.9(3)
C9 O3 C31 115.8(2)
C4 C3 C2 122.1(3)
C4 C3 C8 119.1(3)
C2 C3 C8 118.8(3)
C13 O4 C32 112.9(3)
C5 C4 C3 120.9(3)
C5 C4 H4 119.5
C3 C4 H4 119.5
C20 O5 C33 116.1(2)
C4 C5 C6 119.8(3)
C4 C5 H5 120.1
C6 C5 H5 120.1
C44 O6 H6A 103.(2)
C7 C6 C5 120.9(4)
C7 C6 H6 119.5
C5 C6 H6 119.5
C34 O7 C64 115.0(3)
C6 C7 C8 120.5(3)
C6 C7 H7 119.8
C8 C7 H7 119.8
C41 O8 C65 117.4(2)
C7 C8 C3 118.7(3)
C7 C8 C9 122.3(3)
C3 C8 C9 119.0(3)
C46 O9 C66 113.1(3)
C10 C9 O3 121.1(3)
C10 C9 C8 121.2(3)
O3 C9 C8 117.5(3)
C53 O10 C67 116.3(2)
C9 C10 C1 119.0(3)
C9 C10 C11 119.6(3)
C1 C10 C11 121.3(3)
O1 C11 C12 109.0(2)
O1 C11 C10 106.3(2)
C12 C11 C10 111.7(2)
O1 C11 C22 105.8(2)
C12 C11 C22 109.5(3)
C10 C11 C22 114.2(3)
C13 C12 C21 119.0(3)
C13 C12 C11 121.3(3)
C21 C12 C11 119.6(3)
C12 C13 O4 120.0(3)
C12 C13 C14 121.4(3)
O4 C13 C14 118.5(3)
C15 C14 C19 118.7(3)
C15 C14 C13 122.5(3)
C19 C14 C13 118.7(3)
C16 C15 C14 120.7(3)
C16 C15 H15 119.6
C14 C15 H15 119.6
C15 C16 C17 120.9(3)
C15 C16 H16 119.6
C17 C16 H16 119.6
C18 C17 C16 119.3(3)
C18 C17 H17 120.3
C16 C17 H17 120.3
C17 C18 C19 121.6(3)
C17 C18 H18 119.2
C19 C18 H18 119.2
C18 C19 C14 118.8(3)
C18 C19 C20 122.9(3)
C14 C19 C20 118.3(3)
C21 C20 O5 124.4(3)
C21 C20 C19 121.5(3)
O5 C20 C19 114.2(3)
C20 C21 C12 120.9(3)
C20 C21 H21 119.5
C12 C21 H21 119.5
N1 C22 C23 103.8(2)
N1 C22 C11 109.8(3)
C23 C22 C11 112.5(3)
N1 C22 H22 110.2
C23 C22 H22 110.2
C11 C22 H22 110.2
C24 C23 C22 102.7(3)
C24 C23 H23A 111.2
C22 C23 H23A 111.2
C24 C23 H23B 111.2
C22 C23 H23B 111.2
H23A C23 H23B 109.1
C23 C24 C29 103.0(3)
C23 C24 C25 116.0(3)
C29 C24 C25 114.7(3)
C23 C24 H24 107.5
C29 C24 H24 107.5
C25 C24 H24 107.5
C26 C25 C24 113.0(3)
C26 C25 H25A 109.0
C24 C25 H25A 109.0
C26 C25 H25B 109.0
C24 C25 H25B 109.0
H25A C25 H25B 107.8
C27 C26 C25 110.1(3)
C27 C26 H26A 109.6
C25 C26 H26A 109.6
C27 C26 H26B 109.6
C25 C26 H26B 109.6
H26A C26 H26B 108.2
C26 C27 C28 110.6(3)
C26 C27 H27A 109.5
C28 C27 H27A 109.5
C26 C27 H27B 109.5
C28 C27 H27B 109.5
H27A C27 H27B 108.1
C27 C28 C29 111.9(3)
C27 C28 H28A 109.2
C29 C28 H28A 109.2
C27 C28 H28B 109.2
C29 C28 H28B 109.2
H28A C28 H28B 107.9
N1 C29 C24 104.4(3)
N1 C29 C28 109.3(3)
C24 C29 C28 114.1(3)
N1 C29 H29 109.6
C24 C29 H29 109.6
C28 C29 H29 109.6
O2 C30 H30A 109.5
O2 C30 H30B 109.5
H30A C30 H30B 109.5
O2 C30 H30C 109.5
H30A C30 H30C 109.5
H30B C30 H30C 109.5
O3 C31 H31A 109.5
O3 C31 H31B 109.5
H31A C31 H31B 109.5
O3 C31 H31C 109.5
H31A C31 H31C 109.5
H31B C31 H31C 109.5
O4 C32 H32A 109.5
O4 C32 H32B 109.5
H32A C32 H32B 109.5
O4 C32 H32C 109.5
H32A C32 H32C 109.5
H32B C32 H32C 109.5
O5 C33 H33A 109.5
O5 C33 H33B 109.5
H33A C33 H33B 109.5
O5 C33 H33C 109.5
H33A C33 H33C 109.5
H33B C33 H33C 109.5
C43 C34 O7 121.0(3)
C43 C34 C35 121.1(3)
O7 C34 C35 117.5(3)
C40 C35 C36 118.5(3)
C40 C35 C34 119.7(3)
C36 C35 C34 121.8(3)
C37 C36 C35 120.2(4)
C37 C36 H36 119.9
C35 C36 H36 119.9
C36 C37 C38 121.1(4)
C36 C37 H37 119.5
C38 C37 H37 119.5
C39 C38 C37 120.2(3)
C39 C38 H38 119.9
C37 C38 H38 119.9
C38 C39 C40 120.4(3)
C38 C39 H39 119.8
C40 C39 H39 119.8
C35 C40 C41 118.2(3)
C35 C40 C39 119.7(3)
C41 C40 C39 122.1(3)
C42 C41 O8 124.5(3)
C42 C41 C40 121.1(3)
O8 C41 C40 114.4(3)
C41 C42 C43 121.3(3)
C41 C42 H42 119.4
C43 C42 H42 119.4
C34 C43 C42 118.5(3)
C34 C43 C44 120.8(3)
C42 C43 C44 120.7(3)
O6 C44 C43 106.9(3)
O6 C44 C55 109.3(2)
C43 C44 C55 110.9(2)
O6 C44 C56 106.0(2)
C43 C44 C56 115.5(3)
C55 C44 C56 108.1(3)
C55 C46 O9 120.4(3)
C55 C46 C47 121.2(3)
O9 C46 C47 118.3(3)
C52 C47 C46 119.8(3)
C52 C47 C48 118.2(3)
C46 C47 C48 122.0(3)
C49 C48 C47 120.8(3)
C49 C48 H48 119.6
C47 C48 H48 119.6
C48 C49 C50 120.4(3)
C48 C49 H49 119.8
C50 C49 H49 119.8
C51 C50 C49 120.3(3)
C51 C50 H50 119.8
C49 C50 H50 119.8
C50 C51 C52 120.5(3)
C50 C51 H51 119.8
C52 C51 H51 119.8
C47 C52 C51 119.7(3)
C47 C52 C53 117.8(3)
C51 C52 C53 122.5(3)
O10 C53 C54 123.9(3)
O10 C53 C52 115.7(3)
C54 C53 C52 120.4(3)
C53 C54 C55 121.7(3)
C53 C54 H54 119.2
C55 C54 H54 119.2
C46 C55 C54 118.8(3)
C46 C55 C44 122.4(3)
C54 C55 C44 118.8(3)
N2 C56 C57 102.6(2)
N2 C56 C44 107.1(3)
C57 C56 C44 115.5(3)
N2 C56 H56 110.4
C57 C56 H56 110.4
C44 C56 H56 110.4
C58 C57 C56 106.1(3)
C58 C57 H57A 110.5
C56 C57 H57A 110.5
C58 C57 H57B 110.5
C56 C57 H57B 110.5
H57A C57 H57B 108.7
C59 C58 C63 112.7(3)
C59 C58 C57 112.6(3)
C63 C58 C57 102.0(3)
C59 C58 H58 109.8
C63 C58 H58 109.8
C57 C58 H58 109.8
C60 C59 C58 113.2(3)
C60 C59 H59A 108.9
C58 C59 H59A 108.9
C60 C59 H59B 108.9
C58 C59 H59B 108.9
H59A C59 H59B 107.7
C61 C60 C59 110.8(3)
C61 C60 H60A 109.5
C59 C60 H60A 109.5
C61 C60 H60B 109.5
C59 C60 H60B 109.5
H60A C60 H60B 108.1
C62 C61 C60 111.3(3)
C62 C61 H61A 109.4
C60 C61 H61A 109.4
C62 C61 H61B 109.4
C60 C61 H61B 109.4
H61A C61 H61B 108.0
C61 C62 C63 113.8(3)
C61 C62 H62A 108.8
C63 C62 H62A 108.8
C61 C62 H62B 108.8
C63 C62 H62B 108.8
H62A C62 H62B 107.7
N2 C63 C62 113.6(3)
N2 C63 C58 100.4(3)
C62 C63 C58 115.3(3)
N2 C63 H63 109.1
C62 C63 H63 109.1
C58 C63 H63 109.1
O7 C64 H64A 109.5
O7 C64 H64B 109.5
H64A C64 H64B 109.5
O7 C64 H64C 109.5
H64A C64 H64C 109.5
H64B C64 H64C 109.5
O8 C65 H65A 109.5
O8 C65 H65B 109.5
H65A C65 H65B 109.5
O8 C65 H65C 109.5
H65A C65 H65C 109.5
H65B C65 H65C 109.5
O9 C66 H66A 109.5
O9 C66 H66B 109.5
H66A C66 H66B 109.5
O9 C66 H66C 109.5
H66A C66 H66C 109.5
H66B C66 H66C 109.5
O10 C67 H67A 109.5
O10 C67 H67B 109.5
H67A C67 H67B 109.5
O10 C67 H67C 109.5
H67A C67 H67C 109.5
H67B C67 H67C 109.5

loop_
_geom_bond_atom_site_label_1
_geom_bond_atom_site_label_2
_geom_bond_distance
O1 C11 1.439(3)
O1 H1A 0.91(3)
N1 C22 1.488(4)
N1 C29 1.494(4)
N1 H1B 0.90(3)
C1 C2 1.375(4)
C1 C10 1.421(5)
C1 H1 0.95
O2 C2 1.367(4)
O2 C30 1.424(4)
N2 C56 1.476(4)
N2 C63 1.483(5)
N2 H2 0.99(3)
C2 C3 1.418(5)
O3 C9 1.382(4)
O3 C31 1.433(4)
C3 C4 1.418(4)
C3 C8 1.421(5)
O4 C13 1.394(4)
O4 C32 1.443(4)
C4 C5 1.365(6)
C4 H4 0.95
O5 C20 1.378(4)
O5 C33 1.430(4)
C5 C6 1.405(5)
C5 H5 0.95
O6 C44 1.435(4)
O6 H6A 0.90(4)
C6 C7 1.374(5)
C6 H6 0.95
O7 C34 1.384(4)
O7 C64 1.444(4)
C7 C8 1.411(5)
C7 H7 0.95
O8 C41 1.376(4)
O8 C65 1.414(5)
C8 C9 1.434(4)
O9 C46 1.392(4)
O9 C66 1.438(4)
C9 C10 1.378(5)
O10 C53 1.371(4)
O10 C67 1.428(4)
C10 C11 1.547(4)
C11 C12 1.523(4)
C11 C22 1.552(5)
C12 C13 1.374(4)
C12 C21 1.423(4)
C13 C14 1.433(5)
C14 C15 1.420(5)
C14 C19 1.422(5)
C15 C16 1.366(5)
C15 H15 0.95
C16 C17 1.408(5)
C16 H16 0.95
C17 C18 1.376(5)
C17 H17 0.95
C18 C19 1.409(4)
C18 H18 0.95
C19 C20 1.425(4)
C20 C21 1.358(4)
C21 H21 0.95
C22 C23 1.547(4)
C22 H22 1.0
C23 C24 1.517(5)
C23 H23A 0.99
C23 H23B 0.99
C24 C29 1.518(5)
C24 C25 1.540(4)
C24 H24 1.0
C25 C26 1.534(5)
C25 H25A 0.99
C25 H25B 0.99
C26 C27 1.517(6)
C26 H26A 0.99
C26 H26B 0.99
C27 C28 1.529(5)
C27 H27A 0.99
C27 H27B 0.99
C28 C29 1.540(4)
C28 H28A 0.99
C28 H28B 0.99
C29 H29 1.0
C30 H30A 0.98
C30 H30B 0.98
C30 H30C 0.98
C31 H31A 0.98
C31 H31B 0.98
C31 H31C 0.98
C32 H32A 0.98
C32 H32B 0.98
C32 H32C 0.98
C33 H33A 0.98
C33 H33B 0.98
C33 H33C 0.98
C34 C43 1.374(5)
C34 C35 1.428(4)
C35 C40 1.417(5)
C35 C36 1.424(5)
C36 C37 1.371(5)
C36 H36 0.95
C37 C38 1.410(6)
C37 H37 0.95
C38 C39 1.360(6)
C38 H38 0.95
C39 C40 1.423(4)
C39 H39 0.95
C40 C41 1.418(5)
C41 C42 1.367(4)
C42 C43 1.427(4)
C42 H42 0.95
C43 C44 1.525(4)
C44 C55 1.547(4)
C44 C56 1.558(5)
C46 C55 1.372(4)
C46 C47 1.423(4)
C47 C52 1.418(5)
C47 C48 1.424(4)
C48 C49 1.372(5)
C48 H48 0.95
C49 C50 1.411(5)
C49 H49 0.95
C50 C51 1.364(5)
C50 H50 0.95
C51 C52 1.420(4)
C51 H51 0.95
C52 C53 1.431(4)
C53 C54 1.373(4)
C54 C55 1.411(4)
C54 H54 0.95
C56 C57 1.557(4)
C56 H56 1.0
C57 C58 1.547(4)
C57 H57A 0.99
C57 H57B 0.99
C58 C59 1.530(5)
C58 C63 1.543(5)
C58 H58 1.0
C59 C60 1.529(5)
C59 H59A 0.99
C59 H59B 0.99
C60 C61 1.525(5)
C60 H60A 0.99
C60 H60B 0.99
C61 C62 1.518(5)
C61 H61A 0.99
C61 H61B 0.99
C62 C63 1.519(4)
C62 H62A 0.99
C62 H62B 0.99
C63 H63 1.0
C64 H64A 0.98
C64 H64B 0.98
C64 H64C 0.98
C65 H65A 0.98
C65 H65B 0.98
C65 H65C 0.98
C66 H66A 0.98
C66 H66B 0.98
C66 H66C 0.98
C67 H67A 0.98
C67 H67B 0.98
C67 H67C 0.98

loop_
_geom_torsion_atom_site_label_1
_geom_torsion_atom_site_label_2
_geom_torsion_atom_site_label_3
_geom_torsion_atom_site_label_4
_geom_torsion
C30 O2 C2 C1 -10.8(4)
C30 O2 C2 C3 169.2(3)
C10 C1 C2 O2 176.0(3)
C10 C1 C2 C3 -4.0(5)
O2 C2 C3 C4 3.0(4)
C1 C2 C3 C4 -177.0(3)
O2 C2 C3 C8 -177.0(3)
C1 C2 C3 C8 3.0(4)
C2 C3 C4 C5 -178.5(3)
C8 C3 C4 C5 1.4(5)
C3 C4 C5 C6 -2.1(5)
C4 C5 C6 C7 0.7(6)
C5 C6 C7 C8 1.5(5)
C6 C7 C8 C3 -2.2(5)
C6 C7 C8 C9 178.4(3)
C4 C3 C8 C7 0.7(4)
C2 C3 C8 C7 -179.3(3)
C4 C3 C8 C9 -179.8(3)
C2 C3 C8 C9 0.1(4)
C31 O3 C9 C10 103.8(3)
C31 O3 C9 C8 -81.0(3)
C7 C8 C9 C10 177.0(3)
C3 C8 C9 C10 -2.4(5)
C7 C8 C9 O3 1.8(5)
C3 C8 C9 O3 -177.7(3)
O3 C9 C10 C1 176.6(3)
C8 C9 C10 C1 1.5(5)
O3 C9 C10 C11 -6.3(4)
C8 C9 C10 C11 178.6(3)
C2 C1 C10 C9 1.7(4)
C2 C1 C10 C11 -175.4(3)
C9 C10 C11 O1 -63.6(4)
C1 C10 C11 O1 113.4(3)
C9 C10 C11 C12 55.1(4)
C1 C10 C11 C12 -127.8(3)
C9 C10 C11 C22 -179.9(3)
C1 C10 C11 C22 -2.8(4)
O1 C11 C12 C13 -179.5(3)
C10 C11 C12 C13 63.3(4)
C22 C11 C12 C13 -64.2(4)
O1 C11 C12 C21 -2.3(4)
C10 C11 C12 C21 -119.5(3)
C22 C11 C12 C21 113.0(3)
C21 C12 C13 O4 -179.5(3)
C11 C12 C13 O4 -2.3(5)
C21 C12 C13 C14 -3.9(5)
C11 C12 C13 C14 173.3(3)
C32 O4 C13 C12 -105.9(3)
C32 O4 C13 C14 78.4(4)
C12 C13 C14 C15 -175.5(3)
O4 C13 C14 C15 0.2(5)
C12 C13 C14 C19 3.8(5)
O4 C13 C14 C19 179.5(3)
C19 C14 C15 C16 -0.1(5)
C13 C14 C15 C16 179.2(3)
C14 C15 C16 C17 0.2(6)
C15 C16 C17 C18 -0.3(6)
C16 C17 C18 C19 0.4(5)
C17 C18 C19 C14 -0.2(5)
C17 C18 C19 C20 -179.5(3)
C15 C14 C19 C18 0.1(5)
C13 C14 C19 C18 -179.3(3)
C15 C14 C19 C20 179.4(3)
C13 C14 C19 C20 0.1(5)
C33 O5 C20 C21 0.4(4)
C33 O5 C20 C19 179.9(3)
C18 C19 C20 C21 175.4(3)
C14 C19 C20 C21 -3.9(5)
C18 C19 C20 O5 -4.2(5)
C14 C19 C20 O5 176.5(3)
O5 C20 C21 C12 -176.5(3)
C19 C20 C21 C12 3.9(5)
C13 C12 C21 C20 0.0(5)
C11 C12 C21 C20 -177.2(3)
C29 N1 C22 C23 11.5(3)
C29 N1 C22 C11 132.0(3)
O1 C11 C22 N1 -43.4(3)
C12 C11 C22 N1 -160.7(2)
C10 C11 C22 N1 73.2(3)
O1 C11 C22 C23 71.6(3)
C12 C11 C22 C23 -45.7(3)
C10 C11 C22 C23 -171.8(2)
N1 C22 C23 C24 -32.3(3)
C11 C22 C23 C24 -150.9(3)
C22 C23 C24 C29 40.8(3)
C22 C23 C24 C25 167.0(3)
C23 C24 C25 C26 -74.8(4)
C29 C24 C25 C26 45.2(5)
C24 C25 C26 C27 -54.3(4)
C25 C26 C27 C28 60.7(4)
C26 C27 C28 C29 -57.5(4)
C22 N1 C29 C24 13.7(3)
C22 N1 C29 C28 -108.7(3)
C23 C24 C29 N1 -33.8(3)
C25 C24 C29 N1 -160.9(3)
C23 C24 C29 C28 85.3(3)
C25 C24 C29 C28 -41.7(4)
C27 C28 C29 N1 164.1(3)
C27 C28 C29 C24 47.7(4)
C64 O7 C34 C43 -103.4(4)
C64 O7 C34 C35 83.1(3)
C43 C34 C35 C40 2.9(5)
O7 C34 C35 C40 176.5(3)
C43 C34 C35 C36 -175.8(3)
O7 C34 C35 C36 -2.2(5)
C40 C35 C36 C37 1.1(5)
C34 C35 C36 C37 179.9(3)
C35 C36 C37 C38 -0.7(5)
C36 C37 C38 C39 -0.2(6)
C37 C38 C39 C40 0.6(5)
C36 C35 C40 C41 178.4(3)
C34 C35 C40 C41 -0.3(4)
C36 C35 C40 C39 -0.7(5)
C34 C35 C40 C39 -179.4(3)
C38 C39 C40 C35 -0.2(5)
C38 C39 C40 C41 -179.3(3)
C65 O8 C41 C42 9.4(4)
C65 O8 C41 C40 -170.0(3)
C35 C40 C41 C42 -2.9(5)
C39 C40 C41 C42 176.2(3)
C35 C40 C41 O8 176.6(3)
C39 C40 C41 O8 -4.3(4)
O8 C41 C42 C43 -175.8(3)
C40 C41 C42 C43 3.5(5)
O7 C34 C43 C42 -175.7(3)
C35 C34 C43 C42 -2.4(5)
O7 C34 C43 C44 4.0(5)
C35 C34 C43 C44 177.3(3)
C41 C42 C43 C34 -0.9(4)
C41 C42 C43 C44 179.5(3)
C34 C43 C44 O6 63.6(4)
C42 C43 C44 O6 -116.8(3)
C34 C43 C44 C55 -55.5(4)
C42 C43 C44 C55 124.2(3)
C34 C43 C44 C56 -178.8(3)
C42 C43 C44 C56 0.9(4)
C66 O9 C46 C55 103.4(3)
C66 O9 C46 C47 -80.1(4)
C55 C46 C47 C52 -2.9(5)
O9 C46 C47 C52 -179.3(3)
C55 C46 C47 C48 175.1(3)
O9 C46 C47 C48 -1.4(5)
C52 C47 C48 C49 0.8(5)
C46 C47 C48 C49 -177.2(3)
C47 C48 C49 C50 1.0(6)
C48 C49 C50 C51 -1.4(5)
C49 C50 C51 C52 -0.1(5)
C46 C47 C52 C51 175.8(3)
C48 C47 C52 C51 -2.2(5)
C46 C47 C52 C53 -3.1(5)
C48 C47 C52 C53 178.9(3)
C50 C51 C52 C47 1.9(5)
C50 C51 C52 C53 -179.2(3)
C67 O10 C53 C54 0.8(4)
C67 O10 C53 C52 -179.6(3)
C47 C52 C53 O10 -173.3(3)
C51 C52 C53 O10 7.8(4)
C47 C52 C53 C54 6.3(5)
C51 C52 C53 C54 -172.6(3)
O10 C53 C54 C55 175.9(3)
C52 C53 C54 C55 -3.7(5)
O9 C46 C55 C54 -178.0(3)
C47 C46 C55 C54 5.7(5)
O9 C46 C55 C44 4.3(5)
C47 C46 C55 C44 -172.1(3)
C53 C54 C55 C46 -2.4(5)
C53 C54 C55 C44 175.4(3)
O6 C44 C55 C46 178.1(3)
C43 C44 C55 C46 -64.4(4)
C56 C44 C55 C46 63.1(4)
O6 C44 C55 C54 0.3(4)
C43 C44 C55 C54 117.9(3)
C56 C44 C55 C54 -114.6(3)
C63 N2 C56 C57 37.8(3)
C63 N2 C56 C44 159.9(2)
O6 C44 C56 N2 -59.2(3)
C43 C44 C56 N2 -177.3(2)
C55 C44 C56 N2 57.9(3)
O6 C44 C56 C57 54.4(3)
C43 C44 C56 C57 -63.7(3)
C55 C44 C56 C57 171.5(2)
N2 C56 C57 C58 -10.8(3)
C44 C56 C57 C58 -127.0(3)
C56 C57 C58 C59 102.7(3)
C56 C57 C58 C63 -18.3(3)
C63 C58 C59 C60 -47.5(4)
C57 C58 C59 C60 -162.3(3)
C58 C59 C60 C61 55.9(4)
C59 C60 C61 C62 -57.4(4)
C60 C61 C62 C63 52.3(4)
C56 N2 C63 C62 -173.6(3)
C56 N2 C63 C58 -49.9(3)
C61 C62 C63 N2 70.1(4)
C61 C62 C63 C58 -44.9(5)
C59 C58 C63 N2 -80.5(3)
C57 C58 C63 N2 40.5(3)
C59 C58 C63 C62 42.0(4)
C57 C58 C63 C62 162.9(3)
